data_4316993
loop_
_publ_author_name
'Alexander Rothenberger'
'Maryam Shafaei-Fallah'
'Mercouri G. Kanatzidis'

_publ_contact_author
;
      Prof. M. G. Kanatzidis
      Department of Chemistry
      2145 Sheridan Road
      Northwestern University
      Evanston, IL 60208-3113
      USA
;
_publ_contact_author_email m-kanatzidis@northwestern.edu
_publ_contact_author_fax 'Int + 847-491-5937'
_publ_contact_author_phone 'Int + 847-467-1541'
_publ_section_title
;
 Aluminosilicate Relatives: Chalcogenoaluminogermanates Rb3(AlQ2)3(GeQ2)7
 (Q = S, Se)
;
_journal_name_full 'Inorganic Chemistry'
_journal_page_first 9749
_journal_page_last 9751
_journal_paper_doi 10.1021/ic101627v
_journal_volume 49
_journal_year 2010
_chemical_formula_sum 'Al3 Ge7 Rb3 S20'
_chemical_formula_weight 1486.68
_space_group_IT_number 14
_symmetry_cell_setting monoclinic
_symmetry_space_group_name_Hall '-P 2ybc'
_symmetry_space_group_name_H-M 'P 1 21/c 1'
_atom_sites_solution_primary direct
_atom_sites_solution_secondary difmap
_audit_creation_method SHELXL-97
_cell_angle_alpha 90.00
_cell_angle_beta 90.655(4)
_cell_angle_gamma 90.00
_cell_formula_units_Z 2
_cell_length_a 6.7537(3)
_cell_length_b 37.7825(19)
_cell_length_c 6.7515(3)
_cell_measurement_reflns_used 9262
_cell_measurement_temperature 190(2)
_cell_measurement_theta_max 25.2
_cell_measurement_theta_min 2.15
_cell_volume 1722.68(14)
_computing_cell_refinement 'STOE X-AREA'
_computing_data_collection 'STOE X-AREA'
_computing_data_reduction 'STOE X-RED'
_computing_structure_refinement 'SHELXL-97 (Sheldrick, 2008)'
_computing_structure_solution 'SHELXS-97 (Sheldrick, 2008)'
_diffrn_ambient_temperature 190(2)
_diffrn_detector_area_resol_mean 6.67
_diffrn_measured_fraction_theta_full 0.940
_diffrn_measured_fraction_theta_max 0.940
_diffrn_measurement_device_type 'STOE IPDS 2'
_diffrn_measurement_method 'rotation method'
_diffrn_radiation_monochromator graphite
_diffrn_radiation_source 'fine-focus sealed tube'
_diffrn_radiation_type MoK\a
_diffrn_radiation_wavelength 0.71073
_diffrn_reflns_av_R_equivalents 0.0236
_diffrn_reflns_av_sigmaI/netI 0.0192
_diffrn_reflns_limit_h_max 7
_diffrn_reflns_limit_h_min -7
_diffrn_reflns_limit_k_max 44
_diffrn_reflns_limit_k_min -44
_diffrn_reflns_limit_l_max 7
_diffrn_reflns_limit_l_min -7
_diffrn_reflns_number 9210
_diffrn_reflns_theta_full 24.52
_diffrn_reflns_theta_max 24.52
_diffrn_reflns_theta_min 2.16
_exptl_absorpt_coefficient_mu 11.527
_exptl_absorpt_correction_T_max 0.2064
_exptl_absorpt_correction_T_min 0.0908
_exptl_absorpt_correction_type integration
_exptl_absorpt_process_details 'STOE X-Shape2'
_exptl_crystal_colour colorless
_exptl_crystal_density_diffrn 2.866
_exptl_crystal_density_method 'not measured'
_exptl_crystal_description block
_exptl_crystal_F_000 1388
_exptl_crystal_size_max 0.40
_exptl_crystal_size_mid 0.30
_exptl_crystal_size_min 0.20
_refine_diff_density_max 0.477
_refine_diff_density_min -0.486
_refine_diff_density_rms 0.093
_refine_ls_extinction_method none
_refine_ls_goodness_of_fit_ref 1.083
_refine_ls_hydrogen_treatment none
_refine_ls_matrix_type full
_refine_ls_number_parameters 151
_refine_ls_number_reflns 2701
_refine_ls_number_restraints 0
_refine_ls_restrained_S_all 1.083
_refine_ls_R_factor_all 0.0291
_refine_ls_R_factor_gt 0.0242
_refine_ls_shift/su_max 0.002
_refine_ls_shift/su_mean 0.000
_refine_ls_structure_factor_coef Fsqd
_refine_ls_weighting_details 'calc w=1/[\s^2^(Fo^2^)+(0.0303P)^2^+1.2164P] where P=(Fo^2^+2Fc^2^)/3'
_refine_ls_weighting_scheme calc
_refine_ls_wR_factor_gt 0.0528
_refine_ls_wR_factor_ref 0.0543
_reflns_number_gt 2465
_reflns_number_total 2701
_reflns_threshold_expression >2sigma(I)
_cod_data_source_file ic101627v_si_001_2.cif
_cod_data_source_block 1
_cod_database_code 4316993

loop_
_symmetry_equiv_pos_as_xyz
'x, y, z'
'-x, y+1/2, -z+1/2'
'-x, -y, -z'
'x, -y-1/2, z-1/2'

loop_
_atom_site_label
_atom_site_type_symbol
_atom_site_fract_x
_atom_site_fract_y
_atom_site_fract_z
_atom_site_U_iso_or_equiv
_atom_site_adp_type
_atom_site_occupancy
_atom_site_symmetry_multiplicity
_atom_site_calc_flag
_atom_site_refinement_flags
_atom_site_disorder_assembly
_atom_site_disorder_group
Rb1 Rb 0.02694(9) 0.834942(13) 0.23810(7) 0.04905(16) Uani 1 1 d . . .
Rb2 Rb 0.5000 0.0000 0.5000 0.0656(3) Uani 1 2 d S . .
S1 S 0.02727(16) 0.49915(2) 0.25220(14) 0.0228(2) Uani 1 1 d . . .
S2 S 0.08375(14) 0.66326(2) 0.23620(14) 0.0194(2) Uani 1 1 d . . .
S3 S 0.10013(16) 0.58404(2) 0.52444(14) 0.0225(2) Uani 1 1 d . . .
S4 S 0.16283(15) 0.08765(3) 0.46081(14) 0.0215(2) Uani 1 1 d . . .
S5 S 0.17555(15) 0.25313(3) 0.30016(14) 0.0213(2) Uani 1 1 d . . .
S6 S 0.34807(14) 0.58821(3) 0.03464(14) 0.0211(2) Uani 1 1 d . . .
S7 S 0.40444(15) 0.04675(3) 0.03650(16) 0.0261(2) Uani 1 1 d . . .
S8 S 0.42500(15) 0.14112(2) 0.05236(14) 0.0212(2) Uani 1 1 d . . .
S9 S 0.47334(16) 0.31575(2) 0.04279(14) 0.0214(2) Uani 1 1 d . . .
S10 S 0.65594(15) 0.22756(2) 0.07032(15) 0.0211(2) Uani 1 1 d . . .
Ge1 Ge 0.08478(7) 0.035677(11) 0.01286(7) 0.01665(12) Uani 0.75 1 d P . .
Ge2 Ge 0.09531(7) 0.604557(12) 0.21689(7) 0.01768(12) Uani 0.80 1 d P . .
Ge3 Ge 0.38022(7) 0.259078(12) 0.05004(7) 0.01704(12) Uani 0.70 1 d P . .
Ge4 Ge 0.40764(9) 0.092970(15) 0.24352(9) 0.01826(14) Uani 0.50 1 d P . .
Ge5 Ge 0.59662(7) 0.178619(11) 0.24022(7) 0.01665(12) Uani 0.75 1 d P . .
Al1 Al 0.08478(7) 0.035677(11) 0.01286(7) 0.01665(12) Uani 0.25 1 d P . .
Al2 Al 0.09531(7) 0.604557(12) 0.21689(7) 0.01768(12) Uani 0.20 1 d P . .
Al3 Al 0.38022(7) 0.259078(12) 0.05004(7) 0.01704(12) Uani 0.30 1 d P . .
Al4 Al 0.40764(9) 0.092970(15) 0.24352(9) 0.01826(14) Uani 0.50 1 d P . .
Al5 Al 0.59662(7) 0.178619(11) 0.24022(7) 0.01665(12) Uani 0.25 1 d P . .

loop_
_atom_site_aniso_label
_atom_site_aniso_U_11
_atom_site_aniso_U_22
_atom_site_aniso_U_33
_atom_site_aniso_U_23
_atom_site_aniso_U_13
_atom_site_aniso_U_12
Rb1 0.0837(4) 0.0382(3) 0.0252(2) 0.0026(2) -0.0020(2) -0.0177(3)
Rb2 0.0606(5) 0.0409(4) 0.0956(7) 0.0312(4) 0.0124(5) -0.0008(4)
S1 0.0312(6) 0.0211(5) 0.0162(5) 0.0020(4) 0.0009(4) 0.0026(4)
S2 0.0160(5) 0.0168(4) 0.0254(5) 0.0012(4) -0.0010(4) 0.0001(3)
S3 0.0270(6) 0.0196(5) 0.0207(5) 0.0017(4) -0.0026(4) -0.0037(4)
S4 0.0142(5) 0.0283(5) 0.0220(5) 0.0038(4) -0.0012(4) 0.0017(4)
S5 0.0188(5) 0.0291(5) 0.0160(5) 0.0025(4) -0.0005(4) -0.0002(4)
S6 0.0152(5) 0.0272(5) 0.0208(5) -0.0035(4) -0.0009(4) 0.0010(4)
S7 0.0175(5) 0.0237(5) 0.0373(6) -0.0101(4) 0.0032(5) -0.0010(4)
S8 0.0237(6) 0.0197(5) 0.0203(5) 0.0001(4) -0.0041(4) -0.0016(4)
S9 0.0301(6) 0.0164(5) 0.0178(5) -0.0012(4) 0.0034(4) -0.0018(4)
S10 0.0203(5) 0.0183(5) 0.0247(5) 0.0056(4) 0.0028(4) 0.0025(4)
Ge1 0.0179(3) 0.0144(2) 0.0176(2) -0.00272(18) -0.0003(2) -0.00194(17)
Ge2 0.0141(3) 0.0177(2) 0.0213(2) 0.00171(18) -0.0005(2) -0.00107(17)
Ge3 0.0205(3) 0.0161(2) 0.0145(3) 0.00059(18) 0.0002(2) 0.00060(18)
Ge4 0.0147(3) 0.0164(3) 0.0237(3) -0.0009(2) -0.0014(3) -0.0002(2)
Ge5 0.0178(3) 0.0148(2) 0.0174(2) -0.00061(18) -0.0002(2) 0.00140(17)
Al1 0.0179(3) 0.0144(2) 0.0176(2) -0.00272(18) -0.0003(2) -0.00194(17)
Al2 0.0141(3) 0.0177(2) 0.0213(2) 0.00171(18) -0.0005(2) -0.00107(17)
Al3 0.0205(3) 0.0161(2) 0.0145(3) 0.00059(18) 0.0002(2) 0.00060(18)
Al4 0.0147(3) 0.0164(3) 0.0237(3) -0.0009(2) -0.0014(3) -0.0002(2)
Al5 0.0178(3) 0.0148(2) 0.0174(2) -0.00061(18) -0.0002(2) 0.00140(17)

loop_
_atom_type_symbol
_atom_type_description
_atom_type_scat_dispersion_real
_atom_type_scat_dispersion_imag
_atom_type_scat_source
Al Al 0.0645 0.0514 'International Tables Vol C Tables 4.2.6.8 and 6.1.1.4'
S S 0.1246 0.1234 'International Tables Vol C Tables 4.2.6.8 and 6.1.1.4'
Rb Rb -0.9393 2.9676 'International Tables Vol C Tables 4.2.6.8 and 6.1.1.4'
Ge Ge 0.1547 1.8001 'International Tables Vol C Tables 4.2.6.8 and 6.1.1.4'

loop_
_geom_angle_atom_site_label_1
_geom_angle_atom_site_label_2
_geom_angle_atom_site_label_3
_geom_angle
_geom_angle_site_symmetry_1
_geom_angle_site_symmetry_3
_geom_angle_publ_flag
S2 Rb1 S5 97.77(3) 4_576 2 ?
S2 Rb1 S2 166.83(4) 4_576 4_575 ?
S5 Rb1 S2 89.56(2) 2 4_575 ?
S2 Rb1 S3 112.71(3) 4_576 4_575 ?
S5 Rb1 S3 147.55(3) 2 4_575 ?
S2 Rb1 S3 62.98(2) 4_575 4_575 ?
S2 Rb1 S8 127.05(3) 4_576 3_565 ?
S5 Rb1 S8 81.58(2) 2 3_565 ?
S2 Rb1 S8 64.72(2) 4_575 3_565 ?
S3 Rb1 S8 71.46(2) 4_575 3_565 ?
S2 Rb1 S9 61.24(2) 4_576 2_655 ?
S5 Rb1 S9 102.41(3) 2 2_655 ?
S2 Rb1 S9 106.57(3) 4_575 2_655 ?
S3 Rb1 S9 101.89(3) 4_575 2_655 ?
S8 Rb1 S9 170.63(3) 3_565 2_655 ?
S2 Rb1 S9 72.90(2) 4_576 2 ?
S5 Rb1 S9 59.49(2) 2 2 ?
S2 Rb1 S9 120.26(3) 4_575 2 ?
S3 Rb1 S9 118.12(3) 4_575 2 ?
S8 Rb1 S9 61.35(2) 3_565 2 ?
S9 Rb1 S9 127.99(3) 2_655 2 ?
S2 Rb1 S4 59.12(2) 4_576 3_566 ?
S5 Rb1 S4 127.28(3) 2 3_566 ?
S2 Rb1 S4 123.98(3) 4_575 3_566 ?
S3 Rb1 S4 65.64(2) 4_575 3_566 ?
S8 Rb1 S4 79.33(2) 3_565 3_566 ?
S9 Rb1 S4 104.26(2) 2_655 3_566 ?
S9 Rb1 S4 68.20(2) 2 3_566 ?
S2 Rb1 S10 119.77(3) 4_576 3_665 ?
S5 Rb1 S10 67.85(2) 2 3_665 ?
S2 Rb1 S10 53.24(2) 4_575 3_665 ?
S3 Rb1 S10 103.80(3) 4_575 3_665 ?
S8 Rb1 S10 108.94(2) 3_565 3_665 ?
S9 Rb1 S10 65.60(2) 2_655 3_665 ?
S9 Rb1 S10 127.21(2) 2 3_665 ?
S4 Rb1 S10 164.46(3) 3_566 3_665 ?
S2 Rb1 Al2 33.923(17) 4_576 4_576 ?
S5 Rb1 Al2 128.94(2) 2 4_576 ?
S2 Rb1 Al2 141.34(2) 4_575 4_576 ?
S3 Rb1 Al2 79.21(2) 4_575 4_576 ?
S8 Rb1 Al2 112.04(2) 3_565 4_576 ?
S9 Rb1 Al2 72.210(18) 2_655 4_576 ?
S9 Rb1 Al2 83.575(19) 2 4_576 ?
S4 Rb1 Al2 32.757(17) 3_566 4_576 ?
S10 Rb1 Al2 137.45(2) 3_665 4_576 ?
S2 Rb1 Ge2 33.923(17) 4_576 4_576 ?
S5 Rb1 Ge2 128.94(2) 2 4_576 ?
S2 Rb1 Ge2 141.34(2) 4_575 4_576 ?
S3 Rb1 Ge2 79.21(2) 4_575 4_576 ?
S8 Rb1 Ge2 112.04(2) 3_565 4_576 ?
S9 Rb1 Ge2 72.210(18) 2_655 4_576 ?
S9 Rb1 Ge2 83.575(19) 2 4_576 ?
S4 Rb1 Ge2 32.757(17) 3_566 4_576 ?
S10 Rb1 Ge2 137.45(2) 3_665 4_576 ?
Al2 Rb1 Ge2 0.000(19) 4_576 4_576 ?
S2 Rb1 Al5 135.27(3) 4_576 3_665 ?
S5 Rb1 Al5 94.48(2) 2 3_665 ?
S2 Rb1 Al5 32.492(18) 4_575 3_665 ?
S3 Rb1 Al5 71.99(2) 4_575 3_665 ?
S8 Rb1 Al5 97.22(2) 3_565 3_665 ?
S9 Rb1 Al5 74.14(2) 2_655 3_665 ?
S9 Rb1 Al5 146.88(2) 2 3_665 ?
S4 Rb1 Al5 136.34(2) 3_566 3_665 ?
S10 Rb1 Al5 31.834(16) 3_665 3_665 ?
Al2 Rb1 Al5 129.349(17) 4_576 3_665 ?
Ge2 Rb1 Al5 129.349(17) 4_576 3_665 ?
S6 Rb2 S6 180.00(3) 4_566 2_645 ?
S6 Rb2 S1 73.56(2) 4_566 4_566 ?
S6 Rb2 S1 106.44(2) 2_645 4_566 ?
S6 Rb2 S1 106.44(2) 4_566 2_645 ?
S6 Rb2 S1 73.56(2) 2_645 2_645 ?
S1 Rb2 S1 180.0 4_566 2_645 ?
S6 Rb2 S7 61.95(2) 4_566 3_656 ?
S6 Rb2 S7 118.05(2) 2_645 3_656 ?
S1 Rb2 S7 75.52(2) 4_566 3_656 ?
S1 Rb2 S7 104.48(2) 2_645 3_656 ?
S6 Rb2 S7 118.05(2) 4_566 . ?
S6 Rb2 S7 61.95(2) 2_645 . ?
S1 Rb2 S7 104.48(2) 4_566 . ?
S1 Rb2 S7 75.52(2) 2_645 . ?
S7 Rb2 S7 180.0 3_656 . ?
S6 Rb2 S1 75.88(2) 4_566 2_545 ?
S6 Rb2 S1 104.12(2) 2_645 2_545 ?
S1 Rb2 S1 53.61(3) 4_566 2_545 ?
S1 Rb2 S1 126.39(3) 2_645 2_545 ?
S7 Rb2 S1 121.25(2) 3_656 2_545 ?
S7 Rb2 S1 58.75(2) . 2_545 ?
S6 Rb2 S1 104.12(2) 4_566 4_666 ?
S6 Rb2 S1 75.88(2) 2_645 4_666 ?
S1 Rb2 S1 126.39(3) 4_566 4_666 ?
S1 Rb2 S1 53.61(3) 2_645 4_666 ?
S7 Rb2 S1 58.75(2) 3_656 4_666 ?
S7 Rb2 S1 121.25(2) . 4_666 ?
S1 Rb2 S1 180.0 2_545 4_666 ?
S6 Rb2 Ge4 146.048(17) 4_566 . ?
S6 Rb2 Ge4 33.952(17) 2_645 . ?
S1 Rb2 Ge4 93.565(17) 4_566 . ?
S1 Rb2 Ge4 86.435(17) 2_645 . ?
S7 Rb2 Ge4 146.125(17) 3_656 . ?
S7 Rb2 Ge4 33.874(17) . . ?
S1 Rb2 Ge4 71.369(16) 2_545 . ?
S1 Rb2 Ge4 108.631(16) 4_666 . ?
S6 Rb2 Al4 33.952(17) 4_566 3_656 ?
S6 Rb2 Al4 146.048(17) 2_645 3_656 ?
S1 Rb2 Al4 86.436(17) 4_566 3_656 ?
S1 Rb2 Al4 93.564(17) 2_645 3_656 ?
S7 Rb2 Al4 33.876(17) 3_656 3_656 ?
S7 Rb2 Al4 146.126(17) . 3_656 ?
S1 Rb2 Al4 108.631(16) 2_545 3_656 ?
S1 Rb2 Al4 71.369(16) 4_666 3_656 ?
Ge4 Rb2 Al4 180.0 . 3_656 ?
S6 Rb2 Ge4 33.952(17) 4_566 3_656 ?
S6 Rb2 Ge4 146.048(17) 2_645 3_656 ?
S1 Rb2 Ge4 86.436(17) 4_566 3_656 ?
S1 Rb2 Ge4 93.564(17) 2_645 3_656 ?
S7 Rb2 Ge4 33.876(17) 3_656 3_656 ?
S7 Rb2 Ge4 146.126(17) . 3_656 ?
S1 Rb2 Ge4 108.631(16) 2_545 3_656 ?
S1 Rb2 Ge4 71.369(16) 4_666 3_656 ?
Ge4 Rb2 Ge4 180.0 . 3_656 ?
Al4 Rb2 Ge4 0.000(18) 3_656 3_656 ?
Al1 S1 Ge1 0.00(2) 4_566 4_566 ?
Al1 S1 Al1 82.06(4) 4_566 2 ?
Ge1 S1 Al1 82.06(4) 4_566 2 ?
Al1 S1 Ge1 82.06(4) 4_566 2 ?
Ge1 S1 Ge1 82.06(4) 4_566 2 ?
Al1 S1 Ge1 0.00(3) 2 2 ?
Al1 S1 Rb2 103.24(4) 4_566 2_655 ?
Ge1 S1 Rb2 103.24(4) 4_566 2_655 ?
Al1 S1 Rb2 129.17(4) 2 2_655 ?
Ge1 S1 Rb2 129.17(4) 2 2_655 ?
Al1 S1 Rb2 119.74(4) 4_566 2 ?
Ge1 S1 Rb2 119.74(4) 4_566 2 ?
Al1 S1 Rb2 89.43(3) 2 2 ?
Ge1 S1 Rb2 89.43(3) 2 2 ?
Rb2 S1 Rb2 126.39(3) 2_655 2 ?
Ge2 S2 Al5 103.19(4) . 2_655 ?
Ge2 S2 Ge5 103.19(4) . 2_655 ?
Al5 S2 Ge5 0.00(2) 2_655 2_655 ?
Ge2 S2 Rb1 88.02(3) . 4_575 ?
Al5 S2 Rb1 99.43(4) 2_655 4_575 ?
Ge5 S2 Rb1 99.43(4) 2_655 4_575 ?
Ge2 S2 Rb1 94.73(3) . 4_576 ?
Al5 S2 Rb1 92.49(3) 2_655 4_576 ?
Ge5 S2 Rb1 92.49(3) 2_655 4_576 ?
Rb1 S2 Rb1 166.83(4) 4_575 4_576 ?
Ge2 S3 Al1 100.31(4) . 2 ?
Ge2 S3 Ge1 100.31(4) . 2 ?
Al1 S3 Ge1 0.00(2) 2 2 ?
Ge2 S3 Rb1 94.67(3) . 4_576 ?
Al1 S3 Rb1 134.30(5) 2 4_576 ?
Ge1 S3 Rb1 134.30(5) 2 4_576 ?
Al2 S4 Ge2 0.00(3) 2_545 2_545 ?
Al2 S4 Ge4 101.76(4) 2_545 . ?
Ge2 S4 Ge4 101.76(4) 2_545 . ?
Al2 S4 Rb1 78.33(3) 2_545 3_566 ?
Ge2 S4 Rb1 78.33(3) 2_545 3_566 ?
Ge4 S4 Rb1 122.69(4) . 3_566 ?
Ge3 S5 Al3 102.30(5) . 4_566 ?
Ge3 S5 Ge3 102.30(5) . 4_566 ?
Al3 S5 Ge3 0.00(3) 4_566 4_566 ?
Ge3 S5 Rb1 96.01(3) . 2_545 ?
Al3 S5 Rb1 119.69(4) 4_566 2_545 ?
Ge3 S5 Rb1 119.69(4) 4_566 2_545 ?
Ge2 S6 Al4 100.07(4) . 2_655 ?
Ge2 S6 Ge4 100.07(4) . 2_655 ?
Al4 S6 Ge4 0.00(4) 2_655 2_655 ?
Ge2 S6 Rb2 122.30(4) . 2_655 ?
Al4 S6 Rb2 84.61(3) 2_655 2_655 ?
Ge4 S6 Rb2 84.61(3) 2_655 2_655 ?
Ge1 S7 Ge4 101.30(5) . . ?
Ge1 S7 Rb2 97.70(4) . . ?
Ge4 S7 Rb2 80.88(3) . . ?
Ge5 S8 Ge4 102.72(4) . . ?
Ge5 S8 Rb1 124.47(4) . 3_565 ?
Ge4 S8 Rb1 117.01(4) . 3_565 ?
Al5 S9 Ge5 0.00(2) 4_565 4_565 ?
Al5 S9 Ge3 102.73(4) 4_565 . ?
Ge5 S9 Ge3 102.73(4) 4_565 . ?
Al5 S9 Rb1 89.95(3) 4_565 2_645 ?
Ge5 S9 Rb1 89.95(3) 4_565 2_645 ?
Ge3 S9 Rb1 115.49(4) . 2_645 ?
Al5 S9 Rb1 133.44(4) 4_565 2_545 ?
Ge5 S9 Rb1 133.44(4) 4_565 2_545 ?
Ge3 S9 Rb1 85.52(3) . 2_545 ?
Rb1 S9 Rb1 127.99(3) 2_645 2_545 ?
Ge3 S10 Ge5 108.92(5) . . ?
Ge3 S10 Rb1 140.83(4) . 3_665 ?
Ge5 S10 Rb1 82.66(3) . 3_665 ?
S7 Ge1 S3 113.61(4) . 2_545 ?
S7 Ge1 S1 109.34(4) . 4_565 ?
S3 Ge1 S1 107.64(4) 2_545 4_565 ?
S7 Ge1 S1 113.84(4) . 2_545 ?
S3 Ge1 S1 113.08(4) 2_545 2_545 ?
S1 Ge1 S1 97.94(4) 4_565 2_545 ?
S7 Ge1 Al1 124.08(4) . 3 ?
S3 Ge1 Al1 121.98(4) 2_545 3 ?
S1 Ge1 Al1 49.16(3) 4_565 3 ?
S1 Ge1 Al1 48.79(3) 2_545 3 ?
S7 Ge1 Ge1 124.08(4) . 3 ?
S3 Ge1 Ge1 121.98(4) 2_545 3 ?
S1 Ge1 Ge1 49.16(3) 4_565 3 ?
S1 Ge1 Ge1 48.79(3) 2_545 3 ?
Al1 Ge1 Ge1 0.000(19) 3 3 ?
S4 Ge2 S6 103.19(4) 2 . ?
S4 Ge2 S3 114.36(4) 2 . ?
S6 Ge2 S3 114.95(4) . . ?
S4 Ge2 S2 107.08(4) 2 . ?
S6 Ge2 S2 109.89(4) . . ?
S3 Ge2 S2 107.11(4) . . ?
S4 Ge2 Rb1 68.91(3) 2 4_575 ?
S6 Ge2 Rb1 77.94(3) . 4_575 ?
S3 Ge2 Rb1 164.10(3) . 4_575 ?
S2 Ge2 Rb1 58.06(3) . 4_575 ?
S5 Ge3 S10 115.59(4) . . ?
S5 Ge3 S5 99.82(4) . 4_565 ?
S10 Ge3 S5 116.86(4) . 4_565 ?
S5 Ge3 S9 107.08(4) . . ?
S10 Ge3 S9 106.29(4) . . ?
S5 Ge3 S9 110.86(4) 4_565 . ?
S6 Ge4 S4 95.71(4) 2_645 . ?
S6 Ge4 S8 114.31(4) 2_645 . ?
S4 Ge4 S8 119.81(4) . . ?
S6 Ge4 S7 111.08(4) 2_645 . ?
S4 Ge4 S7 109.78(4) . . ?
S8 Ge4 S7 105.96(4) . . ?
S6 Ge4 Rb2 61.44(3) 2_645 . ?
S4 Ge4 Rb2 75.34(3) . . ?
S8 Ge4 Rb2 164.83(4) . . ?
S7 Ge4 Rb2 65.25(3) . . ?
S10 Ge5 S8 109.47(4) . . ?
S10 Ge5 S9 117.87(4) . 4_566 ?
S8 Ge5 S9 112.79(4) . 4_566 ?
S10 Ge5 S2 94.19(4) . 2_645 ?
S8 Ge5 S2 111.84(4) . 2_645 ?
S9 Ge5 S2 109.27(4) 4_566 2_645 ?
S10 Ge5 Rb1 65.51(3) . 3_665 ?
S8 Ge5 Rb1 78.33(3) . 3_665 ?
S9 Ge5 Rb1 164.14(3) 4_566 3_665 ?
S2 Ge5 Rb1 55.02(3) 2_645 3_665 ?

loop_
_geom_bond_atom_site_label_1
_geom_bond_atom_site_label_2
_geom_bond_distance
_geom_bond_site_symmetry_2
_geom_bond_publ_flag
Rb1 S2 3.3810(11) 4_576 ?
Rb1 S5 3.3887(11) 2 ?
Rb1 S2 3.4153(11) 4_575 ?
Rb1 S3 3.4223(11) 4_575 ?
Rb1 S8 3.7207(11) 3_565 ?
Rb1 S9 3.7403(12) 2_655 ?
Rb1 S9 3.7742(12) 2 ?
Rb1 S4 3.7934(11) 3_566 ?
Rb1 S10 3.8210(11) 3_665 ?
Rb1 Al2 3.9816(7) 4_576 ?
Rb1 Ge2 3.9816(7) 4_576 ?
Rb1 Al5 4.1645(8) 3_665 ?
Rb2 S6 3.4957(10) 4_566 ?
Rb2 S6 3.4957(10) 2_645 ?
Rb2 S1 3.6356(11) 4_566 ?
Rb2 S1 3.6356(11) 2_645 ?
Rb2 S7 3.6444(11) 3_656 ?
Rb2 S7 3.6445(11) . ?
Rb2 S1 3.9297(10) 2_545 ?
Rb2 S1 3.9297(10) 4_666 ?
Rb2 Ge4 3.9625(6) . ?
Rb2 Al4 3.9626(6) 3_656 ?
Rb2 Ge4 3.9626(6) 3_656 ?
S1 Al1 2.2280(10) 4_566 ?
S1 Ge1 2.2280(10) 4_566 ?
S1 Al1 2.2408(11) 2 ?
S1 Ge1 2.2408(11) 2 ?
S1 Rb2 3.6356(11) 2_655 ?
S1 Rb2 3.9297(10) 2 ?
S2 Ge2 2.2234(10) . ?
S2 Al5 2.2392(11) 2_655 ?
S2 Ge5 2.2392(11) 2_655 ?
S2 Rb1 3.3810(11) 4_575 ?
S2 Rb1 3.4153(11) 4_576 ?
S3 Ge2 2.2163(11) . ?
S3 Al1 2.2258(11) 2 ?
S3 Ge1 2.2258(11) 2 ?
S3 Rb1 3.4223(11) 4_576 ?
S4 Al2 2.1998(11) 2_545 ?
S4 Ge2 2.1998(11) 2_545 ?
S4 Ge4 2.2320(12) . ?
S4 Rb1 3.7933(11) 3_566 ?
S5 Ge3 2.2060(11) . ?
S5 Al3 2.2173(11) 4_566 ?
S5 Ge3 2.2173(11) 4_566 ?
S5 Rb1 3.3886(11) 2_545 ?
S6 Ge2 2.2040(11) . ?
S6 Al4 2.2229(11) 2_655 ?
S6 Ge4 2.2229(11) 2_655 ?
S6 Rb2 3.4956(10) 2_655 ?
S7 Ge1 2.2030(11) . ?
S7 Ge4 2.2368(11) . ?
S8 Ge5 2.2194(10) . ?
S8 Ge4 2.2344(11) . ?
S8 Rb1 3.7207(11) 3_565 ?
S9 Al5 2.2249(11) 4_565 ?
S9 Ge5 2.2249(11) 4_565 ?
S9 Ge3 2.2324(10) . ?
S9 Rb1 3.7404(12) 2_645 ?
S9 Rb1 3.7742(12) 2_545 ?
S10 Ge3 2.2133(11) . ?
S10 Ge5 2.2148(10) . ?
S10 Rb1 3.8210(11) 3_665 ?
Ge1 S3 2.2258(11) 2_545 ?
Ge1 S1 2.2280(10) 4_565 ?
Ge1 S1 2.2406(11) 2_545 ?
Ge1 Al1 2.9335(9) 3 ?
Ge1 Ge1 2.9335(9) 3 ?
Ge2 S4 2.1998(11) 2 ?
Ge2 Rb1 3.9817(7) 4_575 ?
Ge3 S5 2.2173(11) 4_565 ?
Ge4 S6 2.2229(11) 2_645 ?
Ge5 S9 2.2249(11) 4_566 ?
Ge5 S2 2.2392(11) 2_645 ?
Ge5 Rb1 4.1644(8) 3_665 ?
